data_7025072
loop_
_publ_author_name
'Coleman, Dennis'
'Edwards, Peter G.'
'Kariuki, Benson M.'
'Newman, Paul D.'

_publ_section_title
;
 Coordination chemistry of cis,cis and trans,trans
 1,1'-[1,2-phenylenebis(methylene)]bis(2,2,3,4,4-pentamethylphosphetane).
;
_journal_issue 16
_journal_name_full 'Dalton transactions (Cambridge, England : 2003)'
_journal_page_first 3842
_journal_page_last 3850
_journal_paper_doi 10.1039/b924982f
_journal_volume 39
_journal_year 2010
_chemical_formula_moiety 'C24 H40 P2'
_chemical_formula_sum 'C24 H40 P2'
_chemical_formula_weight 390.50
_chemical_name_systematic
;
?
;
_space_group_IT_number 2
_symmetry_cell_setting triclinic
_symmetry_space_group_name_Hall '-P 1'
_symmetry_space_group_name_H-M 'P -1'
_atom_sites_solution_hydrogens geom
_atom_sites_solution_primary direct
_atom_sites_solution_secondary difmap
_audit_creation_method SHELXL-97
_cell_angle_alpha 83.084(3)
_cell_angle_beta 79.072(3)
_cell_angle_gamma 87.465(3)
_cell_formula_units_Z 2
_cell_length_a 6.0343(3)
_cell_length_b 13.2316(8)
_cell_length_c 15.4746(10)
_cell_measurement_reflns_used 3029
_cell_measurement_temperature 150(2)
_cell_measurement_theta_max 25.32
_cell_measurement_theta_min 3.92
_cell_volume 1204.02(12)
_computing_cell_refinement DENZO/SCALEPACK
_computing_data_collection 'cOLLECT,Nonius BV, 1997-2001'
_computing_data_reduction DENZO/SCALEPACK
_computing_structure_refinement SHELXL-97
_computing_structure_solution SHELXs-97
_diffrn_ambient_temperature 150(2)
_diffrn_measured_fraction_theta_full 0.993
_diffrn_measured_fraction_theta_max 0.993
_diffrn_measurement_device_type 'Nonius Kappa CCD'
_diffrn_measurement_method 'CCD scans'
_diffrn_radiation_monochromator graphite
_diffrn_radiation_source 'fine-focus sealed tube'
_diffrn_radiation_type MoK\a
_diffrn_radiation_wavelength 0.71073
_diffrn_reflns_av_R_equivalents 0.1640
_diffrn_reflns_av_sigmaI/netI 0.1374
_diffrn_reflns_limit_h_max 7
_diffrn_reflns_limit_h_min -7
_diffrn_reflns_limit_k_max 15
_diffrn_reflns_limit_k_min -15
_diffrn_reflns_limit_l_max 18
_diffrn_reflns_limit_l_min -18
_diffrn_reflns_number 13420
_diffrn_reflns_theta_full 25.32
_diffrn_reflns_theta_max 25.32
_diffrn_reflns_theta_min 3.92
_exptl_absorpt_coefficient_mu 0.186
_exptl_absorpt_correction_T_max 0.9926
_exptl_absorpt_correction_T_min 0.9726
_exptl_absorpt_correction_type empirical
_exptl_absorpt_process_details Denzo/Scalepack
_exptl_crystal_colour colourless
_exptl_crystal_density_diffrn 1.077
_exptl_crystal_density_method 'not measured'
_exptl_crystal_description needle
_exptl_crystal_F_000 428
_exptl_crystal_size_max 0.15
_exptl_crystal_size_mid 0.04
_exptl_crystal_size_min 0.04
_refine_diff_density_max 1.293
_refine_diff_density_min -0.568
_refine_diff_density_rms 0.083
_refine_ls_extinction_method none
_refine_ls_goodness_of_fit_ref 1.030
_refine_ls_hydrogen_treatment constr
_refine_ls_matrix_type full
_refine_ls_number_parameters 245
_refine_ls_number_reflns 4369
_refine_ls_number_restraints 30
_refine_ls_restrained_S_all 1.065
_refine_ls_R_factor_all 0.1273
_refine_ls_R_factor_gt 0.0900
_refine_ls_shift/su_max 0.001
_refine_ls_shift/su_mean 0.000
_refine_ls_structure_factor_coef Fsqd
_refine_ls_weighting_details 'calc w=1/[\s^2^(Fo^2^)+(0.1059P)^2^+1.5883P] where P=(Fo^2^+2Fc^2^)/3'
_refine_ls_weighting_scheme calc
_refine_ls_wR_factor_gt 0.2117
_refine_ls_wR_factor_ref 0.2368
_reflns_number_gt 3029
_reflns_number_total 4369
_reflns_threshold_expression >2sigma(I)
_cod_data_source_file b924982f.txt
_cod_data_source_block compound5
_cod_depositor_comments
;
The following automatic conversions were performed:

'_symmetry_cell_setting' value 'Triclinic' changed to 'triclinic'
according to /home/saulius/struct/CIF-dictionaries/cif_core.dic
dictionary named 'cif_core.dic' version 2.4.2 from 2011-04-26.

Automatic conversion script
Id: cif_fix_values 1891 2012-01-12 08:04:46Z andrius 
;
_cod_original_sg_symbol_H-M P-1
_cod_database_code 7025072

loop_
_symmetry_equiv_pos_as_xyz
'x, y, z'
'-x, -y, -z'

loop_
_atom_site_label
_atom_site_type_symbol
_atom_site_fract_x
_atom_site_fract_y
_atom_site_fract_z
_atom_site_U_iso_or_equiv
_atom_site_adp_type
_atom_site_occupancy
_atom_site_symmetry_multiplicity
_atom_site_calc_flag
_atom_site_refinement_flags
P1 P 0.71947(19) 0.14837(8) 0.21184(7) 0.0244(3) Uani 1 1 d .
P2 P 0.5569(2) 0.46902(8) 0.29381(9) 0.0310(4) Uani 1 1 d .
C1 C 0.5822(8) 0.2156(3) 0.3773(3) 0.0297(10) Uani 1 1 d .
C2 C 0.3884(8) 0.2781(3) 0.3721(3) 0.0271(10) Uani 1 1 d .
C3 C 0.2033(9) 0.2645(4) 0.4430(3) 0.0382(12) Uani 1 1 d .
H3 H 0.0715 0.3062 0.4413 0.046 Uiso 1 1 calc R
C4 C 0.2086(10) 0.1927(4) 0.5143(4) 0.0459(14) Uani 1 1 d .
H4 H 0.0806 0.1847 0.5607 0.055 Uiso 1 1 calc R
C5 C 0.3978(12) 0.1323(4) 0.5190(4) 0.0515(16) Uani 1 1 d .
H5 H 0.4020 0.0828 0.5685 0.062 Uiso 1 1 calc R
C6 C 0.5828(10) 0.1447(3) 0.4503(3) 0.0389(12) Uani 1 1 d .
H6 H 0.7139 0.1030 0.4537 0.047 Uiso 1 1 calc R
C7 C 0.7796(8) 0.2201(3) 0.3011(3) 0.0302(10) Uani 1 1 d .
H7A H 0.9159 0.1905 0.3222 0.036 Uiso 1 1 calc R
H7B H 0.8098 0.2920 0.2771 0.036 Uiso 1 1 calc R
C8 C 0.9402(7) 0.1842(3) 0.1105(3) 0.0276(10) Uani 1 1 d .
C9 C 1.0089(7) 0.0689(3) 0.1096(3) 0.0280(10) Uani 1 1 d .
H9 H 0.9163 0.0401 0.0716 0.034 Uiso 1 1 calc R
C10 C 0.9059(8) 0.0301(3) 0.2078(3) 0.0275(10) Uani 1 1 d .
C11 C 0.8454(9) 0.2294(4) 0.0295(3) 0.0424(12) Uani 1 1 d .
H11A H 0.7907 0.2992 0.0370 0.064 Uiso 1 1 calc R
H11B H 0.7203 0.1881 0.0226 0.064 Uiso 1 1 calc R
H11C H 0.9643 0.2300 -0.0234 0.064 Uiso 1 1 calc R
C12 C 1.1278(8) 0.2516(4) 0.1235(3) 0.0363(11) Uani 1 1 d .
H12A H 1.2431 0.2591 0.0694 0.055 Uiso 1 1 calc R
H12B H 1.1963 0.2202 0.1730 0.055 Uiso 1 1 calc R
H12C H 1.0643 0.3188 0.1364 0.055 Uiso 1 1 calc R
C13 C 1.2538(8) 0.0419(4) 0.0742(4) 0.0411(12) Uani 1 1 d .
H13A H 1.3503 0.0667 0.1111 0.062 Uiso 1 1 calc R
H13B H 1.2969 0.0737 0.0131 0.062 Uiso 1 1 calc R
H13C H 1.2723 -0.0322 0.0756 0.062 Uiso 1 1 calc R
C14 C 1.0772(8) 0.0159(4) 0.2707(3) 0.0350(11) Uani 1 1 d .
H14A H 0.9962 0.0044 0.3321 0.053 Uiso 1 1 calc R
H14B H 1.1676 0.0772 0.2630 0.053 Uiso 1 1 calc R
H14C H 1.1767 -0.0429 0.2571 0.053 Uiso 1 1 calc R
C15 C 0.7757(9) -0.0687(3) 0.2154(4) 0.0384(12) Uani 1 1 d .
H15A H 0.8798 -0.1231 0.1940 0.058 Uiso 1 1 calc R
H15B H 0.6574 -0.0580 0.1795 0.058 Uiso 1 1 calc R
H15C H 0.7068 -0.0882 0.2775 0.058 Uiso 1 1 calc R
C16 C 0.3776(8) 0.3576(3) 0.2956(3) 0.0306(10) Uani 1 1 d .
H16A H 0.2190 0.3815 0.2981 0.037 Uiso 1 1 calc R
H16B H 0.4262 0.3264 0.2398 0.037 Uiso 1 1 calc R
C17 C 0.3661(9) 0.5754(4) 0.3401(4) 0.0408(13) Uani 1 1 d .
C18 C 0.4459(17) 0.6387(6) 0.2496(6) 0.091(3) Uani 1 1 d U
H18 H 0.5870 0.6725 0.2549 0.109 Uiso 1 1 calc R
C19 C 0.5208(10) 0.5547(4) 0.1905(4) 0.0450(13) Uani 1 1 d .
C20 C 0.4481(15) 0.6236(6) 0.4110(6) 0.095(3) Uani 1 1 d U
H20A H 0.3726 0.6901 0.4175 0.143 Uiso 1 1 calc R
H20B H 0.6117 0.6325 0.3945 0.143 Uiso 1 1 calc R
H20C H 0.4135 0.5796 0.4673 0.143 Uiso 1 1 calc R
C21 C 0.1204(13) 0.5544(6) 0.3686(7) 0.100(3) Uani 1 1 d U
H21A H 0.0970 0.5075 0.4234 0.149 Uiso 1 1 calc R
H21B H 0.0663 0.5237 0.3221 0.149 Uiso 1 1 calc R
H21C H 0.0367 0.6183 0.3790 0.149 Uiso 1 1 calc R
C22 C 0.2867(14) 0.7244(5) 0.2207(6) 0.080(2) Uani 1 1 d U
H22A H 0.1425 0.6957 0.2168 0.120 Uiso 1 1 calc R
H22B H 0.3551 0.7586 0.1627 0.120 Uiso 1 1 calc R
H22C H 0.2607 0.7737 0.2642 0.120 Uiso 1 1 calc R
C23 C 0.7448(16) 0.5811(8) 0.1289(6) 0.108(3) Uani 1 1 d U
H23A H 0.7949 0.5250 0.0935 0.161 Uiso 1 1 calc R
H23B H 0.8584 0.5921 0.1643 0.161 Uiso 1 1 calc R
H23C H 0.7249 0.6433 0.0896 0.161 Uiso 1 1 calc R
C24 C 0.3713(14) 0.5196(5) 0.1331(5) 0.075(2) Uani 1 1 d .
H24A H 0.3458 0.5755 0.0882 0.113 Uiso 1 1 calc R
H24B H 0.2263 0.4986 0.1698 0.113 Uiso 1 1 calc R
H24C H 0.4441 0.4618 0.1039 0.113 Uiso 1 1 calc R

loop_
_atom_site_aniso_label
_atom_site_aniso_U_11
_atom_site_aniso_U_22
_atom_site_aniso_U_33
_atom_site_aniso_U_23
_atom_site_aniso_U_13
_atom_site_aniso_U_12
P1 0.0240(6) 0.0220(6) 0.0293(6) -0.0108(4) -0.0055(5) 0.0008(4)
P2 0.0333(7) 0.0197(6) 0.0431(7) -0.0069(5) -0.0131(6) -0.0007(5)
C1 0.041(3) 0.018(2) 0.033(2) -0.0141(18) -0.010(2) 0.0013(19)
C2 0.032(2) 0.020(2) 0.032(2) -0.0124(18) -0.0050(19) -0.0012(18)
C3 0.041(3) 0.028(2) 0.045(3) -0.016(2) 0.002(2) -0.004(2)
C4 0.065(4) 0.029(3) 0.039(3) -0.014(2) 0.009(3) -0.007(3)
C5 0.095(5) 0.027(3) 0.031(3) -0.004(2) -0.006(3) -0.007(3)
C6 0.061(3) 0.023(2) 0.034(3) -0.009(2) -0.009(3) 0.005(2)
C7 0.035(3) 0.026(2) 0.033(2) -0.0119(19) -0.009(2) 0.0048(19)
C8 0.026(2) 0.028(2) 0.029(2) 0.0003(18) -0.0065(19) -0.0029(18)
C9 0.027(2) 0.030(2) 0.030(2) -0.0144(19) -0.0036(19) -0.0025(18)
C10 0.031(2) 0.020(2) 0.032(2) -0.0077(18) -0.0055(19) 0.0034(18)
C11 0.047(3) 0.046(3) 0.034(3) 0.003(2) -0.012(2) -0.004(2)
C12 0.033(3) 0.037(3) 0.040(3) -0.007(2) -0.004(2) -0.008(2)
C13 0.031(3) 0.050(3) 0.045(3) -0.022(2) -0.003(2) 0.002(2)
C14 0.039(3) 0.028(2) 0.041(3) -0.009(2) -0.013(2) 0.007(2)
C15 0.050(3) 0.021(2) 0.046(3) -0.009(2) -0.010(2) 0.001(2)
C16 0.032(2) 0.021(2) 0.042(3) -0.0125(19) -0.008(2) -0.0021(18)
C17 0.044(3) 0.024(2) 0.063(3) -0.018(2) -0.026(3) 0.009(2)
C18 0.128(6) 0.051(4) 0.098(5) -0.004(4) -0.041(5) 0.029(4)
C19 0.056(3) 0.028(3) 0.052(3) 0.003(2) -0.018(3) -0.007(2)
C20 0.100(5) 0.078(5) 0.133(6) -0.078(5) -0.056(5) 0.027(4)
C21 0.071(5) 0.066(4) 0.163(7) -0.065(5) 0.006(5) 0.007(4)
C22 0.100(5) 0.039(3) 0.111(5) -0.005(3) -0.048(5) 0.014(3)
C23 0.093(6) 0.129(7) 0.094(6) 0.045(5) -0.027(5) -0.045(5)
C24 0.108(6) 0.049(4) 0.083(5) 0.015(3) -0.063(5) -0.020(4)

loop_
_atom_type_symbol
_atom_type_description
_atom_type_scat_dispersion_real
_atom_type_scat_dispersion_imag
_atom_type_scat_source
C C 0.0033 0.0016 'International Tables Vol C Tables 4.2.6.8 and 6.1.1.4'
H H 0.0000 0.0000 'International Tables Vol C Tables 4.2.6.8 and 6.1.1.4'
P P 0.1023 0.0942 'International Tables Vol C Tables 4.2.6.8 and 6.1.1.4'

loop_
_geom_angle_atom_site_label_1
_geom_angle_atom_site_label_2
_geom_angle_atom_site_label_3
_geom_angle
C7 P1 C8 107.0(2)
C7 P1 C10 108.56(19)
C8 P1 C10 78.18(19)
C16 P2 C19 104.9(2)
C16 P2 C17 107.8(2)
C19 P2 C17 77.5(2)
C6 C1 C2 119.3(5)
C6 C1 C7 119.9(4)
C2 C1 C7 120.6(4)
C3 C2 C1 117.6(4)
C3 C2 C16 120.4(4)
C1 C2 C16 122.0(4)
C4 C3 C2 121.7(5)
C4 C3 H3 119.1
C2 C3 H3 119.1
C3 C4 C5 120.4(5)
C3 C4 H4 119.8
C5 C4 H4 119.8
C4 C5 C6 119.0(5)
C4 C5 H5 120.5
C6 C5 H5 120.5
C1 C6 C5 122.0(5)
C1 C6 H6 119.0
C5 C6 H6 119.0
C1 C7 P1 110.5(3)
C1 C7 H7A 109.6
P1 C7 H7A 109.6
C1 C7 H7B 109.6
P1 C7 H7B 109.6
H7A C7 H7B 108.1
C11 C8 C12 109.3(4)
C11 C8 C9 113.5(4)
C12 C8 C9 114.2(4)
C11 C8 P1 114.3(3)
C12 C8 P1 115.8(3)
C9 C8 P1 88.6(3)
C13 C9 C10 118.5(4)
C13 C9 C8 118.0(4)
C10 C9 C8 99.0(3)
C13 C9 H9 106.8
C10 C9 H9 106.8
C8 C9 H9 106.8
C15 C10 C14 109.3(4)
C15 C10 C9 112.2(4)
C14 C10 C9 114.7(4)
C15 C10 P1 113.7(3)
C14 C10 P1 117.2(3)
C9 C10 P1 88.5(3)
C8 C11 H11A 109.5
C8 C11 H11B 109.5
H11A C11 H11B 109.5
C8 C11 H11C 109.5
H11A C11 H11C 109.5
H11B C11 H11C 109.5
C8 C12 H12A 109.5
C8 C12 H12B 109.5
H12A C12 H12B 109.5
C8 C12 H12C 109.5
H12A C12 H12C 109.5
H12B C12 H12C 109.5
C9 C13 H13A 109.5
C9 C13 H13B 109.5
H13A C13 H13B 109.5
C9 C13 H13C 109.5
H13A C13 H13C 109.5
H13B C13 H13C 109.5
C10 C14 H14A 109.5
C10 C14 H14B 109.5
H14A C14 H14B 109.5
C10 C14 H14C 109.5
H14A C14 H14C 109.5
H14B C14 H14C 109.5
C10 C15 H15A 109.5
C10 C15 H15B 109.5
H15A C15 H15B 109.5
C10 C15 H15C 109.5
H15A C15 H15C 109.5
H15B C15 H15C 109.5
C2 C16 P2 113.3(3)
C2 C16 H16A 108.9
P2 C16 H16A 108.9
C2 C16 H16B 108.9
P2 C16 H16B 108.9
H16A C16 H16B 107.7
C21 C17 C20 109.4(6)
C21 C17 C18 118.5(6)
C20 C17 C18 109.1(6)
C21 C17 P2 117.4(4)
C20 C17 P2 114.5(4)
C18 C17 P2 86.4(4)
C19 C18 C22 119.5(7)
C19 C18 C17 101.1(5)
C22 C18 C17 117.1(8)
C19 C18 H18 106.0
C22 C18 H18 106.0
C17 C18 H18 106.0
C24 C19 C18 121.8(6)
C24 C19 C23 105.9(6)
C18 C19 C23 110.3(7)
C24 C19 P2 117.9(4)
C18 C19 P2 87.4(4)
C23 C19 P2 112.9(5)
C17 C20 H20A 109.5
C17 C20 H20B 109.5
H20A C20 H20B 109.5
C17 C20 H20C 109.5
H20A C20 H20C 109.5
H20B C20 H20C 109.5
C17 C21 H21A 109.5
C17 C21 H21B 109.5
H21A C21 H21B 109.5
C17 C21 H21C 109.5
H21A C21 H21C 109.5
H21B C21 H21C 109.5
C18 C22 H22A 109.5
C18 C22 H22B 109.5
H22A C22 H22B 109.5
C18 C22 H22C 109.5
H22A C22 H22C 109.5
H22B C22 H22C 109.5
C19 C23 H23A 109.5
C19 C23 H23B 109.5
H23A C23 H23B 109.5
C19 C23 H23C 109.5
H23A C23 H23C 109.5
H23B C23 H23C 109.5
C19 C24 H24A 109.5
C19 C24 H24B 109.5
H24A C24 H24B 109.5
C19 C24 H24C 109.5
H24A C24 H24C 109.5
H24B C24 H24C 109.5

loop_
_geom_bond_atom_site_label_1
_geom_bond_atom_site_label_2
_geom_bond_distance
P1 C7 1.864(4)
P1 C8 1.882(5)
P1 C10 1.887(4)
P2 C16 1.862(4)
P2 C19 1.888(5)
P2 C17 1.899(5)
C1 C6 1.380(7)
C1 C2 1.412(6)
C1 C7 1.507(7)
C2 C3 1.411(7)
C2 C16 1.494(6)
C3 C4 1.370(7)
C3 H3 0.9500
C4 C5 1.372(8)
C4 H4 0.9500
C5 C6 1.388(8)
C5 H5 0.9500
C6 H6 0.9500
C7 H7A 0.9900
C7 H7B 0.9900
C8 C11 1.523(6)
C8 C12 1.528(6)
C8 C9 1.565(6)
C9 C13 1.518(6)
C9 C10 1.562(6)
C9 H9 1.0000
C10 C15 1.536(6)
C10 C14 1.540(6)
C11 H11A 0.9800
C11 H11B 0.9800
C11 H11C 0.9800
C12 H12A 0.9800
C12 H12B 0.9800
C12 H12C 0.9800
C13 H13A 0.9800
C13 H13B 0.9800
C13 H13C 0.9800
C14 H14A 0.9800
C14 H14B 0.9800
C14 H14C 0.9800
C15 H15A 0.9800
C15 H15B 0.9800
C15 H15C 0.9800
C16 H16A 0.9900
C16 H16B 0.9900
C17 C21 1.493(10)
C17 C20 1.503(8)
C17 C18 1.546(10)
C18 C19 1.525(10)
C18 C22 1.534(9)
C18 H18 1.0000
C19 C24 1.502(8)
C19 C23 1.526(10)
C20 H20A 0.9800
C20 H20B 0.9800
C20 H20C 0.9800
C21 H21A 0.9800
C21 H21B 0.9800
C21 H21C 0.9800
C22 H22A 0.9800
C22 H22B 0.9800
C22 H22C 0.9800
C23 H23A 0.9800
C23 H23B 0.9800
C23 H23C 0.9800
C24 H24A 0.9800
C24 H24B 0.9800
C24 H24C 0.9800
